data_7202549
loop_
_publ_author_name
'Lukasz Dobrzycki'
'Maksymilian Chruszcz'
'Wladek Minor'
'Krzysztof Wo\'zniak'

_publ_section_title
;
 Stacks of DMANH+? scaffolding for ribbon shaped Cl? bridged oxonium
 ions
;
_journal_issue 2
_journal_name_full CrystEngComm
_journal_page_first 152
_journal_paper_doi 10.1039/b614785b
_journal_volume 9
_journal_year 2007
_chemical_formula_sum 'C28 H38 Cl3 N4 O6'
_chemical_formula_weight 632.97
_chemical_name_systematic
;
?
;
_space_group_IT_number 33
_symmetry_cell_setting orthorhombic
_symmetry_space_group_name_Hall 'P 2c -2n'
_symmetry_space_group_name_H-M 'P n a 21'
_atom_sites_solution_hydrogens geom
_atom_sites_solution_primary direct
_atom_sites_solution_secondary difmap
_audit_creation_method SHELXL-97
_cell_angle_alpha 90.00
_cell_angle_beta 90.00
_cell_angle_gamma 90.00
_cell_formula_units_Z 4
_cell_length_a 13.1816(3)
_cell_length_b 11.8826(3)
_cell_length_c 22.3500(5)
_cell_measurement_temperature 103(2)
_cell_volume 3500.72(14)
_computing_cell_refinement
;
CrysAlis RED, Oxford Diffraction Ltd.,
Version 1.171.28cycle4 beta (release 11-11-2005 CrysAlis171 .NET)
(compiled Nov 11 2005,15:50:43)
;
_computing_data_collection
;
CrysAlis CCD, Oxford Diffraction Ltd.,
Version 1.171.28cycle4 beta (release 11-11-2005 CrysAlis171 .NET)
(compiled Nov 11 2005,15:50:43)
;
_computing_data_reduction
;
CrysAlis RED, Oxford Diffraction Ltd.,
Version 1.171.28cycle4 beta (release 11-11-2005 CrysAlis171 .NET)
(compiled Nov 11 2005,15:50:43)
;
_computing_molecular_graphics Diamond
_computing_publication_material SHELXTL-97
_computing_structure_refinement 'SHELXL-97 (Sheldrick, 1997)'
_computing_structure_solution 'SHELXS-97 (Sheldrick, 1990)'
_diffrn_ambient_temperature 103(2)
_diffrn_detector_area_resol_mean 8.6479
_diffrn_measured_fraction_theta_full 0.999
_diffrn_measured_fraction_theta_max 0.999
_diffrn_measurement_device_type KM4CCD
_diffrn_measurement_method 'omeg ascan'
_diffrn_radiation_monochromator graphite
_diffrn_radiation_source 'fine-focus sealed tube'
_diffrn_radiation_type MoK\a
_diffrn_radiation_wavelength 0.71073
_diffrn_reflns_av_R_equivalents 0.0376
_diffrn_reflns_av_sigmaI/netI 0.0221
_diffrn_reflns_limit_h_max 15
_diffrn_reflns_limit_h_min -15
_diffrn_reflns_limit_k_max 14
_diffrn_reflns_limit_k_min -14
_diffrn_reflns_limit_l_max 26
_diffrn_reflns_limit_l_min -26
_diffrn_reflns_number 63320
_diffrn_reflns_theta_full 25.00
_diffrn_reflns_theta_max 25.00
_diffrn_reflns_theta_min 2.94
_diffrn_standards_decay_% 2
_diffrn_standards_number '1 frame'
_exptl_absorpt_coefficient_mu 0.303
_exptl_absorpt_correction_T_max 0.95
_exptl_absorpt_correction_T_min 0.84
_exptl_absorpt_correction_type multi-scan
_exptl_absorpt_process_details
;
CrysAlis RED, Oxford Diffraction Ltd.,
Version 1.171.28cycle4 beta (release 11-11-2005 CrysAlis171 .NET)
(compiled Nov 11 2005,15:50:43)
Empirical absorption correction using spherical harmonics,
implemented in SCALE3 ABSPACK scaling algorithm.
;
_exptl_crystal_colour colourless
_exptl_crystal_density_diffrn 1.201
_exptl_crystal_density_method 'not measured'
_exptl_crystal_description prismatic
_exptl_crystal_F_000 1332
_exptl_crystal_size_max 0.47
_exptl_crystal_size_mid 0.40
_exptl_crystal_size_min 0.16
_refine_diff_density_max 1.362
_refine_diff_density_min -0.637
_refine_diff_density_rms 0.107
_refine_ls_abs_structure_details 'Flack H D (1983), Acta Cryst. A39, 876-881'
_refine_ls_abs_structure_Flack 0.01(8)
_refine_ls_extinction_method none
_refine_ls_goodness_of_fit_ref 1.062
_refine_ls_hydrogen_treatment constr
_refine_ls_matrix_type full
_refine_ls_number_parameters 399
_refine_ls_number_reflns 6150
_refine_ls_number_restraints 7
_refine_ls_restrained_S_all 1.063
_refine_ls_R_factor_all 0.0684
_refine_ls_R_factor_gt 0.0615
_refine_ls_shift/su_max 0.001
_refine_ls_shift/su_mean 0.000
_refine_ls_structure_factor_coef Fsqd
_refine_ls_weighting_details 'calc w=1/[\s^2^(Fo^2^)+(0.1196P)^2^+3.0706P] where P=(Fo^2^+2Fc^2^)/3'
_refine_ls_weighting_scheme calc
_refine_ls_wR_factor_gt 0.1687
_refine_ls_wR_factor_ref 0.1746
_reflns_number_gt 5518
_reflns_number_total 6150
_reflns_threshold_expression >2sigma(I)
_cod_data_source_file b614785b.txt
_cod_data_source_block 4
_cod_depositor_comments
;
The following automatic conversions were performed:
'_symmetry_cell_setting' value 'Orthorhombic' changed to 'orthorhombic'
according to '/home/saulius/struct/CIF-dictionaries/cif_core.dic'
dictionary named 'cif_core.dic' version 2.4.1 from 2010-06-29.

Automatic conversion script
Id: cif_fix_enum 1527 2010-12-29 10:47:43Z saulius 
;
_cod_original_sg_symbol_H-M Pna2(1)
_cod_database_code 7202549

loop_
_symmetry_equiv_pos_as_xyz
'x, y, z'
'-x, -y, z+1/2'
'x+1/2, -y+1/2, z'
'-x+1/2, y+1/2, z+1/2'

loop_
_atom_site_label
_atom_site_type_symbol
_atom_site_fract_x
_atom_site_fract_y
_atom_site_fract_z
_atom_site_U_iso_or_equiv
_atom_site_adp_type
_atom_site_occupancy
_atom_site_symmetry_multiplicity
_atom_site_calc_flag
_atom_site_refinement_flags
_atom_site_disorder_assembly
_atom_site_disorder_group
Cl1 Cl 0.28643(9) 0.21320(9) 0.35788(5) 0.0348(3) Uani 1 1 d . . .
Cl2 Cl 0.40147(11) 0.15637(13) 0.59039(7) 0.0499(4) Uani 1 1 d . . .
Cl3 Cl 0.51665(8) 0.27096(9) 0.82095(5) 0.0333(3) Uani 1 1 d . . .
O1 O -0.0411(4) 0.2750(4) 0.45669(18) 0.0597(12) Uani 1 1 d . . .
O2 O 0.1557(3) 0.3294(3) 0.45054(17) 0.0509(10) Uani 1 1 d . . .
O3 O 0.2351(4) 0.3257(4) 0.5566(2) 0.0685(14) Uani 1 1 d . . .
O4A O 0.1143(6) 0.3411(6) 0.6323(4) 0.0626(19) Uani 0.60 1 d P . .
O4B O 0.0950(8) 0.2245(9) 0.6198(5) 0.057(3) Uani 0.40 1 d P . .
O5A O 0.1603(10) 0.2014(6) 0.7149(5) 0.052(2) Uani 0.60 1 d PU . .
O5B O 0.1594(13) 0.2517(12) 0.7224(7) 0.054(3) Uani 0.40 1 d PU . .
O6 O 0.3566(3) 0.1734(3) 0.72897(16) 0.0504(10) Uani 1 1 d . . .
N1A N 0.2554(2) 0.6610(3) 0.42570(14) 0.0166(7) Uani 1 1 d . . .
N2A N 0.2763(2) 0.8744(3) 0.40645(15) 0.0168(7) Uani 1 1 d . . .
H2NA H 0.2849 0.8072 0.4056 0.020 Uiso 1 1 calc R . .
C1A C 0.1758(3) 0.6852(3) 0.46909(16) 0.0154(8) Uani 1 1 d . . .
C2A C 0.1278(3) 0.5999(3) 0.49861(18) 0.0194(8) Uani 1 1 d . . .
H2A H 0.1442 0.5238 0.4897 0.023 Uiso 1 1 calc R . .
C3A C 0.0539(3) 0.6245(4) 0.54239(19) 0.0231(9) Uani 1 1 d . . .
H3A H 0.0207 0.5651 0.5630 0.028 Uiso 1 1 calc R . .
C4A C 0.0303(3) 0.7329(3) 0.55490(18) 0.0188(8) Uani 1 1 d . . .
H4A H -0.0195 0.7483 0.5845 0.023 Uiso 1 1 calc R . .
C5A C 0.0520(3) 0.9375(3) 0.53859(18) 0.0213(8) Uani 1 1 d . . .
H5A H 0.0032 0.9529 0.5688 0.026 Uiso 1 1 calc R . .
C6A C 0.0962(3) 1.0233(3) 0.5088(2) 0.0254(9) Uani 1 1 d . . .
H6A H 0.0776 1.0986 0.5181 0.031 Uiso 1 1 calc R . .
C7A C 0.1695(3) 1.0032(3) 0.46418(19) 0.0231(9) Uani 1 1 d . . .
H7A H 0.1995 1.0641 0.4431 0.028 Uiso 1 1 calc R . .
C8A C 0.1965(3) 0.8951(3) 0.45173(17) 0.0175(8) Uani 1 1 d . . .
C9A C 0.1524(3) 0.8018(3) 0.48074(16) 0.0143(7) Uani 1 1 d . . .
C10A C 0.0779(3) 0.8242(3) 0.52509(17) 0.0182(8) Uani 1 1 d . . .
C11A C 0.3436(3) 0.6071(4) 0.4540(2) 0.0255(9) Uani 1 1 d . . .
H11A H 0.3584 0.6446 0.4920 0.038 Uiso 1 1 calc R . .
H11B H 0.4025 0.6134 0.4274 0.038 Uiso 1 1 calc R . .
H11C H 0.3286 0.5275 0.4613 0.038 Uiso 1 1 calc R . .
C12A C 0.2184(4) 0.5954(3) 0.37372(18) 0.0254(9) Uani 1 1 d . . .
H12A H 0.2033 0.5182 0.3864 0.038 Uiso 1 1 calc R . .
H12B H 0.2707 0.5941 0.3426 0.038 Uiso 1 1 calc R . .
H12C H 0.1567 0.6304 0.3579 0.038 Uiso 1 1 calc R . .
C13A C 0.2446(3) 0.9080(3) 0.34467(18) 0.0253(9) Uani 1 1 d . . .
H13A H 0.1798 0.8721 0.3349 0.038 Uiso 1 1 calc R . .
H13B H 0.2964 0.8839 0.3159 0.038 Uiso 1 1 calc R . .
H13C H 0.2370 0.9900 0.3428 0.038 Uiso 1 1 calc R . .
C14A C 0.3749(3) 0.9247(4) 0.4237(2) 0.0266(9) Uani 1 1 d . . .
H14A H 0.3712 1.0067 0.4196 0.040 Uiso 1 1 calc R . .
H14B H 0.4284 0.8954 0.3976 0.040 Uiso 1 1 calc R . .
H14C H 0.3903 0.9053 0.4653 0.040 Uiso 1 1 calc R . .
N1B N 0.4968(2) 0.8396(3) 0.75318(14) 0.0164(6) Uani 1 1 d . . .
N2B N 0.5247(2) 0.6276(3) 0.77453(14) 0.0173(7) Uani 1 1 d . . .
H2NB H 0.5312 0.7171 0.7761 0.021 Uiso 1 1 calc R . .
C1B C 0.4212(3) 0.8085(3) 0.70779(17) 0.0155(7) Uani 1 1 d . . .
C2B C 0.3733(3) 0.8906(3) 0.67525(17) 0.0200(8) Uani 1 1 d . . .
H2B H 0.3884 0.9675 0.6825 0.024 Uiso 1 1 calc R . .
C3B C 0.3021(3) 0.8617(3) 0.63135(18) 0.0203(8) Uani 1 1 d . . .
H3B H 0.2706 0.9192 0.6084 0.024 Uiso 1 1 calc R . .
C4B C 0.2774(3) 0.7512(3) 0.62119(18) 0.0187(8) Uani 1 1 d . . .
H4B H 0.2281 0.7328 0.5917 0.022 Uiso 1 1 calc R . .
C5B C 0.3020(3) 0.5511(3) 0.64313(18) 0.0216(8) Uani 1 1 d . . .
H5B H 0.2541 0.5331 0.6129 0.026 Uiso 1 1 calc R . .
C6B C 0.3474(3) 0.4666(3) 0.67487(18) 0.0246(9) Uani 1 1 d . . .
H6B H 0.3291 0.3905 0.6675 0.029 Uiso 1 1 calc R . .
C7B C 0.4205(3) 0.4919(3) 0.71811(18) 0.0217(8) Uani 1 1 d . . .
H7B H 0.4530 0.4329 0.7394 0.026 Uiso 1 1 calc R . .
C8B C 0.4452(3) 0.6014(3) 0.72984(17) 0.0158(7) Uani 1 1 d . . .
C9B C 0.3989(3) 0.6926(3) 0.69891(16) 0.0150(7) Uani 1 1 d . . .
C10B C 0.3253(3) 0.6634(3) 0.65467(17) 0.0176(8) Uani 1 1 d . . .
C11B C 0.4975(3) 0.5903(3) 0.83533(17) 0.0219(9) Uani 1 1 d . . .
H11D H 0.4300 0.6191 0.8457 0.033 Uiso 1 1 calc R . .
H11E H 0.5474 0.6191 0.8640 0.033 Uiso 1 1 calc R . .
H11F H 0.4968 0.5079 0.8368 0.033 Uiso 1 1 calc R . .
C12B C 0.6257(3) 0.5834(4) 0.7552(2) 0.0256(9) Uani 1 1 d . . .
H12D H 0.6226 0.5012 0.7520 0.038 Uiso 1 1 calc R . .
H12E H 0.6772 0.6045 0.7848 0.038 Uiso 1 1 calc R . .
H12F H 0.6436 0.6156 0.7163 0.038 Uiso 1 1 calc R . .
C13B C 0.5833(3) 0.9009(3) 0.7263(2) 0.0264(9) Uani 1 1 d . . .
H13D H 0.6109 0.8571 0.6929 0.040 Uiso 1 1 calc R . .
H13E H 0.6362 0.9118 0.7566 0.040 Uiso 1 1 calc R . .
H13F H 0.5602 0.9743 0.7117 0.040 Uiso 1 1 calc R . .
C14B C 0.4520(4) 0.9013(4) 0.80345(19) 0.0282(9) Uani 1 1 d . . .
H14D H 0.4282 0.9750 0.7896 0.042 Uiso 1 1 calc R . .
H14E H 0.5031 0.9117 0.8348 0.042 Uiso 1 1 calc R . .
H14F H 0.3946 0.8585 0.8196 0.042 Uiso 1 1 calc R . .

loop_
_atom_site_aniso_label
_atom_site_aniso_U_11
_atom_site_aniso_U_22
_atom_site_aniso_U_33
_atom_site_aniso_U_23
_atom_site_aniso_U_13
_atom_site_aniso_U_12
Cl1 0.0408(6) 0.0265(5) 0.0371(6) 0.0037(5) 0.0045(5) -0.0080(5)
Cl2 0.0515(8) 0.0558(8) 0.0424(6) 0.0039(6) 0.0026(6) 0.0038(6)
Cl3 0.0331(6) 0.0272(5) 0.0396(6) 0.0031(5) -0.0083(5) 0.0061(4)
O1 0.064(3) 0.082(3) 0.034(2) -0.007(2) -0.0048(19) 0.020(2)
O2 0.081(3) 0.0340(19) 0.0379(19) -0.0031(16) -0.007(2) 0.0089(19)
O3 0.079(3) 0.067(3) 0.060(3) -0.019(2) -0.032(2) 0.020(2)
O4A 0.049(4) 0.056(4) 0.083(5) 0.004(4) -0.013(4) -0.005(3)
O4B 0.055(7) 0.065(7) 0.050(6) -0.019(5) -0.010(5) 0.016(5)
O5A 0.079(5) 0.035(5) 0.043(4) -0.006(4) 0.002(4) -0.003(5)
O5B 0.053(5) 0.068(9) 0.042(6) -0.002(7) 0.008(5) 0.004(8)
O6 0.079(3) 0.039(2) 0.0336(18) 0.0011(16) -0.0075(19) -0.0072(19)
N1A 0.0179(16) 0.0114(14) 0.0204(17) -0.0014(12) -0.0007(13) 0.0043(13)
N2A 0.0169(16) 0.0112(15) 0.0224(17) 0.0029(12) 0.0046(13) 0.0015(12)
C1A 0.0169(19) 0.0126(17) 0.0167(18) 0.0011(14) -0.0074(14) -0.0015(14)
C2A 0.0161(18) 0.0166(18) 0.025(2) -0.0004(15) -0.0011(16) 0.0004(15)
C3A 0.0169(19) 0.027(2) 0.026(2) 0.0054(17) -0.0012(16) -0.0083(17)
C4A 0.0104(18) 0.028(2) 0.018(2) 0.0017(15) 0.0019(14) 0.0006(15)
C5A 0.0171(19) 0.024(2) 0.023(2) -0.0053(16) -0.0003(15) 0.0039(17)
C6A 0.025(2) 0.0166(19) 0.035(2) -0.0036(17) 0.0015(18) 0.0055(16)
C7A 0.023(2) 0.0155(19) 0.031(2) 0.0021(16) -0.0028(17) 0.0008(15)
C8A 0.0143(17) 0.0174(19) 0.0208(19) 0.0021(15) -0.0004(15) 0.0013(14)
C9A 0.0093(17) 0.0157(18) 0.0179(18) -0.0007(14) -0.0054(14) 0.0021(14)
C10A 0.0152(19) 0.0179(19) 0.0215(19) -0.0012(15) -0.0035(15) 0.0019(15)
C11A 0.020(2) 0.026(2) 0.030(2) 0.0077(17) -0.0011(17) 0.0054(16)
C12A 0.038(2) 0.0234(19) 0.015(2) -0.0050(15) 0.0003(17) -0.0032(18)
C13A 0.030(2) 0.0206(19) 0.025(2) 0.0057(16) -0.0008(17) 0.0020(17)
C14A 0.0178(19) 0.025(2) 0.037(2) -0.0040(18) 0.0058(18) -0.0055(16)
N1B 0.0188(16) 0.0142(15) 0.0162(15) -0.0005(12) -0.0014(13) -0.0008(13)
N2B 0.0162(16) 0.0162(16) 0.0194(17) -0.0019(13) -0.0034(13) 0.0008(12)
C1B 0.0139(18) 0.0133(16) 0.0194(19) -0.0026(14) 0.0035(14) 0.0014(14)
C2B 0.026(2) 0.0130(17) 0.0212(19) 0.0032(15) 0.0017(16) 0.0057(16)
C3B 0.0162(19) 0.0211(19) 0.024(2) 0.0087(16) 0.0017(15) 0.0044(16)
C4B 0.017(2) 0.0218(19) 0.017(2) 0.0049(15) 0.0027(14) 0.0025(15)
C5B 0.0195(19) 0.023(2) 0.023(2) -0.0018(16) -0.0025(16) -0.0042(16)
C6B 0.029(2) 0.0163(18) 0.029(2) 0.0005(16) -0.0056(17) -0.0056(17)
C7B 0.022(2) 0.0199(19) 0.023(2) 0.0032(15) -0.0054(16) 0.0018(16)
C8B 0.0155(18) 0.0144(17) 0.0176(18) 0.0017(14) -0.0008(15) -0.0017(14)
C9B 0.0149(18) 0.0153(17) 0.0149(18) 0.0002(14) 0.0039(15) 0.0007(14)
C10B 0.0115(18) 0.0203(19) 0.0210(19) 0.0033(15) -0.0001(15) 0.0018(14)
C11B 0.026(2) 0.0202(18) 0.019(2) 0.0048(15) -0.0036(16) -0.0038(16)
C12B 0.0149(19) 0.025(2) 0.037(2) -0.0037(18) -0.0006(17) 0.0028(16)
C13B 0.025(2) 0.023(2) 0.031(2) 0.0068(18) -0.0023(18) -0.0114(17)
C14B 0.035(2) 0.024(2) 0.026(2) -0.0045(16) -0.0031(18) 0.0040(18)

loop_
_atom_type_symbol
_atom_type_description
_atom_type_scat_dispersion_real
_atom_type_scat_dispersion_imag
_atom_type_scat_source
C C 0.0033 0.0016 'International Tables Vol C Tables 4.2.6.8 and 6.1.1.4'
H H 0.0000 0.0000 'International Tables Vol C Tables 4.2.6.8 and 6.1.1.4'
N N 0.0061 0.0033 'International Tables Vol C Tables 4.2.6.8 and 6.1.1.4'
O O 0.0106 0.0060 'International Tables Vol C Tables 4.2.6.8 and 6.1.1.4'
Cl Cl 0.1484 0.1585 'International Tables Vol C Tables 4.2.6.8 and 6.1.1.4'

loop_
_geom_angle_atom_site_label_1
_geom_angle_atom_site_label_2
_geom_angle_atom_site_label_3
_geom_angle
_geom_angle_site_symmetry_1
_geom_angle_site_symmetry_3
_geom_angle_publ_flag
C1A N1A C11A 111.7(3) . . ?
C1A N1A C12A 112.9(3) . . ?
C11A N1A C12A 111.6(3) . . ?
C8A N2A C14A 112.2(3) . . ?
C8A N2A C13A 112.8(3) . . ?
C14A N2A C13A 112.1(3) . . ?
C8A N2A H2NA 106.4 . . ?
C14A N2A H2NA 106.4 . . ?
C13A N2A H2NA 106.4 . . ?
C2A C1A C9A 121.8(4) . . ?
C2A C1A N1A 120.6(3) . . ?
C9A C1A N1A 117.6(3) . . ?
C1A C2A C3A 120.1(4) . . ?
C1A C2A H2A 120.0 . . ?
C3A C2A H2A 120.0 . . ?
C4A C3A C2A 119.9(4) . . ?
C4A C3A H3A 120.0 . . ?
C2A C3A H3A 120.0 . . ?
C3A C4A C10A 121.9(4) . . ?
C3A C4A H4A 119.0 . . ?
C10A C4A H4A 119.0 . . ?
C6A C5A C10A 120.5(4) . . ?
C6A C5A H5A 119.8 . . ?
C10A C5A H5A 119.8 . . ?
C5A C6A C7A 121.1(4) . . ?
C5A C6A H6A 119.4 . . ?
C7A C6A H6A 119.4 . . ?
C8A C7A C6A 118.9(4) . . ?
C8A C7A H7A 120.5 . . ?
C6A C7A H7A 120.5 . . ?
C7A C8A C9A 122.7(4) . . ?
C7A C8A N2A 118.8(3) . . ?
C9A C8A N2A 118.5(3) . . ?
C8A C9A C10A 117.3(3) . . ?
C8A C9A C1A 125.7(3) . . ?
C10A C9A C1A 117.0(3) . . ?
C4A C10A C9A 119.3(3) . . ?
C4A C10A C5A 121.2(4) . . ?
C9A C10A C5A 119.5(4) . . ?
N1A C11A H11A 109.5 . . ?
N1A C11A H11B 109.5 . . ?
H11A C11A H11B 109.5 . . ?
N1A C11A H11C 109.5 . . ?
H11A C11A H11C 109.5 . . ?
H11B C11A H11C 109.5 . . ?
N1A C12A H12A 109.5 . . ?
N1A C12A H12B 109.5 . . ?
H12A C12A H12B 109.5 . . ?
N1A C12A H12C 109.5 . . ?
H12A C12A H12C 109.5 . . ?
H12B C12A H12C 109.5 . . ?
N2A C13A H13A 109.5 . . ?
N2A C13A H13B 109.5 . . ?
H13A C13A H13B 109.5 . . ?
N2A C13A H13C 109.5 . . ?
H13A C13A H13C 109.5 . . ?
H13B C13A H13C 109.5 . . ?
N2A C14A H14A 109.5 . . ?
N2A C14A H14B 109.5 . . ?
H14A C14A H14B 109.5 . . ?
N2A C14A H14C 109.5 . . ?
H14A C14A H14C 109.5 . . ?
H14B C14A H14C 109.5 . . ?
C14B N1B C1B 112.4(3) . . ?
C14B N1B C13B 112.0(3) . . ?
C1B N1B C13B 111.5(3) . . ?
C11B N2B C8B 112.7(3) . . ?
C11B N2B C12B 112.2(3) . . ?
C8B N2B C12B 111.2(3) . . ?
C11B N2B H2NB 106.8 . . ?
C8B N2B H2NB 106.8 . . ?
C12B N2B H2NB 106.8 . . ?
C2B C1B C9B 121.3(4) . . ?
C2B C1B N1B 120.0(3) . . ?
C9B C1B N1B 118.7(3) . . ?
C1B C2B C3B 120.4(4) . . ?
C1B C2B H2B 119.8 . . ?
C3B C2B H2B 119.8 . . ?
C4B C3B C2B 120.6(4) . . ?
C4B C3B H3B 119.7 . . ?
C2B C3B H3B 119.7 . . ?
C3B C4B C10B 120.4(4) . . ?
C3B C4B H4B 119.8 . . ?
C10B C4B H4B 119.8 . . ?
C6B C5B C10B 120.7(4) . . ?
C6B C5B H5B 119.6 . . ?
C10B C5B H5B 119.6 . . ?
C5B C6B C7B 120.1(4) . . ?
C5B C6B H6B 119.9 . . ?
C7B C6B H6B 119.9 . . ?
C8B C7B C6B 120.2(4) . . ?
C8B C7B H7B 119.9 . . ?
C6B C7B H7B 119.9 . . ?
C7B C8B C9B 122.0(4) . . ?
C7B C8B N2B 119.9(3) . . ?
C9B C8B N2B 118.1(3) . . ?
C1B C9B C8B 125.5(3) . . ?
C1B C9B C10B 118.2(3) . . ?
C8B C9B C10B 116.3(3) . . ?
C5B C10B C9B 120.7(3) . . ?
C5B C10B C4B 120.2(4) . . ?
C9B C10B C4B 119.0(4) . . ?
N2B C11B H11D 109.5 . . ?
N2B C11B H11E 109.5 . . ?
H11D C11B H11E 109.5 . . ?
N2B C11B H11F 109.5 . . ?
H11D C11B H11F 109.5 . . ?
H11E C11B H11F 109.5 . . ?
N2B C12B H12D 109.5 . . ?
N2B C12B H12E 109.5 . . ?
H12D C12B H12E 109.5 . . ?
N2B C12B H12F 109.5 . . ?
H12D C12B H12F 109.5 . . ?
H12E C12B H12F 109.5 . . ?
N1B C13B H13D 109.5 . . ?
N1B C13B H13E 109.5 . . ?
H13D C13B H13E 109.5 . . ?
N1B C13B H13F 109.5 . . ?
H13D C13B H13F 109.5 . . ?
H13E C13B H13F 109.5 . . ?
N1B C14B H14D 109.5 . . ?
N1B C14B H14E 109.5 . . ?
H14D C14B H14E 109.5 . . ?
N1B C14B H14F 109.5 . . ?
H14D C14B H14F 109.5 . . ?
H14E C14B H14F 109.5 . . ?

loop_
_geom_bond_atom_site_label_1
_geom_bond_atom_site_label_2
_geom_bond_distance
_geom_bond_site_symmetry_2
_geom_bond_publ_flag
O4A O4B 1.435(13) . ?
O5A O5B 0.621(13) . ?
N1A C1A 1.457(5) . ?
N1A C11A 1.470(5) . ?
N1A C12A 1.482(5) . ?
N2A C8A 1.480(5) . ?
N2A C14A 1.482(5) . ?
N2A C13A 1.497(5) . ?
N2A H2NA 0.8063 . ?
C1A C2A 1.365(5) . ?
C1A C9A 1.443(5) . ?
C2A C3A 1.412(6) . ?
C2A H2A 0.9500 . ?
C3A C4A 1.354(6) . ?
C3A H3A 0.9500 . ?
C4A C10A 1.419(6) . ?
C4A H4A 0.9500 . ?
C5A C6A 1.350(6) . ?
C5A C10A 1.421(5) . ?
C5A H5A 0.9500 . ?
C6A C7A 1.408(6) . ?
C6A H6A 0.9500 . ?
C7A C8A 1.362(5) . ?
C7A H7A 0.9500 . ?
C8A C9A 1.409(5) . ?
C9A C10A 1.420(5) . ?
C11A H11A 0.9800 . ?
C11A H11B 0.9800 . ?
C11A H11C 0.9800 . ?
C12A H12A 0.9800 . ?
C12A H12B 0.9800 . ?
C12A H12C 0.9800 . ?
C13A H13A 0.9800 . ?
C13A H13B 0.9800 . ?
C13A H13C 0.9800 . ?
C14A H14A 0.9800 . ?
C14A H14B 0.9800 . ?
C14A H14C 0.9800 . ?
N1B C14B 1.467(5) . ?
N1B C1B 1.469(5) . ?
N1B C13B 1.480(5) . ?
N2B C11B 1.474(5) . ?
N2B C8B 1.481(5) . ?
N2B C12B 1.495(5) . ?
N2B H2NB 1.0676 . ?
C1B C2B 1.371(5) . ?
C1B C9B 1.421(5) . ?
C2B C3B 1.400(6) . ?
C2B H2B 0.9500 . ?
C3B C4B 1.372(6) . ?
C3B H3B 0.9500 . ?
C4B C10B 1.431(5) . ?
C4B H4B 0.9500 . ?
C5B C6B 1.368(6) . ?
C5B C10B 1.393(6) . ?
C5B H5B 0.9500 . ?
C6B C7B 1.397(6) . ?
C6B H6B 0.9500 . ?
C7B C8B 1.367(5) . ?
C7B H7B 0.9500 . ?
C8B C9B 1.424(5) . ?
C9B C10B 1.428(5) . ?
C11B H11D 0.9800 . ?
C11B H11E 0.9800 . ?
C11B H11F 0.9800 . ?
C12B H12D 0.9800 . ?
C12B H12E 0.9800 . ?
C12B H12F 0.9800 . ?
C13B H13D 0.9800 . ?
C13B H13E 0.9800 . ?
C13B H13F 0.9800 . ?
C14B H14D 0.9800 . ?
C14B H14E 0.9800 . ?
C14B H14F 0.9800 . ?

loop_
_geom_hbond_atom_site_label_D
_geom_hbond_atom_site_label_H
_geom_hbond_atom_site_label_A
_geom_hbond_distance_DH
_geom_hbond_distance_HA
_geom_hbond_distance_DA
_geom_hbond_angle_DHA
_geom_hbond_site_symmetry_A
N2A H2NA N1A 0.81 1.84 2.586(5) 154.2 .
N2B H2NB N1B 1.07 1.61 2.590(4) 150.3 .

loop_
_geom_torsion_atom_site_label_1
_geom_torsion_atom_site_label_2
_geom_torsion_atom_site_label_3
_geom_torsion_atom_site_label_4
_geom_torsion
_geom_torsion_site_symmetry_1
_geom_torsion_site_symmetry_2
_geom_torsion_site_symmetry_3
_geom_torsion_site_symmetry_4
_geom_torsion_publ_flag
C11A N1A C1A C2A -63.9(4) . . . . ?
C12A N1A C1A C2A 62.8(4) . . . . ?
C11A N1A C1A C9A 114.3(4) . . . . ?
C12A N1A C1A C9A -119.0(4) . . . . ?
C9A C1A C2A C3A -0.8(6) . . . . ?
N1A C1A C2A C3A 177.3(3) . . . . ?
C1A C2A C3A C4A 0.3(6) . . . . ?
C2A C3A C4A C10A 0.1(6) . . . . ?
C10A C5A C6A C7A -0.6(6) . . . . ?
C5A C6A C7A C8A -0.8(6) . . . . ?
C6A C7A C8A C9A 1.5(6) . . . . ?
C6A C7A C8A N2A -177.7(4) . . . . ?
C14A N2A C8A C7A 61.5(5) . . . . ?
C13A N2A C8A C7A -66.4(5) . . . . ?
C14A N2A C8A C9A -117.8(4) . . . . ?
C13A N2A C8A C9A 114.4(4) . . . . ?
C7A C8A C9A C10A -0.9(6) . . . . ?
N2A C8A C9A C10A 178.4(3) . . . . ?
C7A C8A C9A C1A 178.8(4) . . . . ?
N2A C8A C9A C1A -2.0(5) . . . . ?
C2A C1A C9A C8A -178.7(4) . . . . ?
N1A C1A C9A C8A 3.1(5) . . . . ?
C2A C1A C9A C10A 0.9(5) . . . . ?
N1A C1A C9A C10A -177.2(3) . . . . ?
C3A C4A C10A C9A 0.1(6) . . . . ?
C3A C4A C10A C5A 179.7(4) . . . . ?
C8A C9A C10A C4A 179.1(3) . . . . ?
C1A C9A C10A C4A -0.6(5) . . . . ?
C8A C9A C10A C5A -0.5(5) . . . . ?
C1A C9A C10A C5A 179.8(3) . . . . ?
C6A C5A C10A C4A -178.4(4) . . . . ?
C6A C5A C10A C9A 1.2(6) . . . . ?
C14B N1B C1B C2B 66.0(5) . . . . ?
C13B N1B C1B C2B -60.8(4) . . . . ?
C14B N1B C1B C9B -113.6(4) . . . . ?
C13B N1B C1B C9B 119.6(4) . . . . ?
C9B C1B C2B C3B -1.3(6) . . . . ?
N1B C1B C2B C3B 179.2(3) . . . . ?
C1B C2B C3B C4B 1.6(6) . . . . ?
C2B C3B C4B C10B -1.1(6) . . . . ?
C10B C5B C6B C7B -2.1(6) . . . . ?
C5B C6B C7B C8B 1.5(6) . . . . ?
C6B C7B C8B C9B -0.3(6) . . . . ?
C6B C7B C8B N2B -178.3(4) . . . . ?
C11B N2B C8B C7B -63.3(5) . . . . ?
C12B N2B C8B C7B 63.8(5) . . . . ?
C11B N2B C8B C9B 118.6(4) . . . . ?
C12B N2B C8B C9B -114.3(4) . . . . ?
C2B C1B C9B C8B 179.2(4) . . . . ?
N1B C1B C9B C8B -1.2(5) . . . . ?
C2B C1B C9B C10B 0.5(5) . . . . ?
N1B C1B C9B C10B -180.0(3) . . . . ?
C7B C8B C9B C1B -179.1(4) . . . . ?
N2B C8B C9B C1B -1.0(6) . . . . ?
C7B C8B C9B C10B -0.3(5) . . . . ?
N2B C8B C9B C10B 177.8(3) . . . . ?
C6B C5B C10B C9B 1.5(6) . . . . ?
C6B C5B C10B C4B -180.0(4) . . . . ?
C1B C9B C10B C5B 178.6(3) . . . . ?
C8B C9B C10B C5B -0.3(5) . . . . ?
C1B C9B C10B C4B 0.0(5) . . . . ?
C8B C9B C10B C4B -178.8(3) . . . . ?
C3B C4B C10B C5B -178.3(4) . . . . ?
C3B C4B C10B C9B 0.3(6) . . . . ?
